data_7240247
loop_
_publ_author_name
'Ma, Yu-Lu'
'Meng, Qin'
'Xu, Zhong-Xuan'

_publ_section_title
;
 Semi-conductive helical homochiral metal&#x2212;organic frameworks based
 on enantiomeric proline derivatives
;
_journal_name_full CrystEngComm
_journal_paper_doi 10.1039/D0CE00262C
_journal_year 2020
_chemical_absolute_configuration rm
_chemical_formula_moiety 'C23 H19 Cu N3 O5, C5 H11 N O, H2 O'
_chemical_formula_sum 'C28 H32 Cu N4 O7'
_chemical_formula_weight 600.11
_space_group_crystal_system orthorhombic
_space_group_IT_number 18
_space_group_name_Hall 'P 2 2ab'
_space_group_name_H-M_alt 'P 21 21 2'
_atom_sites_solution_hydrogens mixed
_atom_sites_solution_primary iterative
_audit_creation_date 2020-01-18
_audit_creation_method
;
Olex2 1.2
(compiled 2018.05.29 svn.r3508 for OlexSys, GUI svn.r5506)
;
_audit_update_record
;
2020-02-21 deposited with the CCDC.	2020-04-03 downloaded from the CCDC.
;
_cell_angle_alpha 90
_cell_angle_beta 90
_cell_angle_gamma 90
_cell_formula_units_Z 4
_cell_length_a 9.4610(6)
_cell_length_b 26.3464(13)
_cell_length_c 11.1125(8)
_cell_measurement_reflns_used 6732
_cell_measurement_temperature 293(2)
_cell_measurement_theta_max 29.8240
_cell_measurement_theta_min 4.0100
_cell_volume 2769.9(3)
_computing_cell_refinement 'CrysAlisPro 1.171.39.7e (Rigaku OD, 2015)'
_computing_data_collection 'CrysAlisPro 1.171.39.7e (Rigaku OD, 2015)'
_computing_data_reduction 'CrysAlisPro 1.171.39.7e (Rigaku OD, 2015)'
_computing_molecular_graphics 'Olex2 (Dolomanov et al., 2009)'
_computing_publication_material 'Olex2 (Dolomanov et al., 2009)'
_computing_structure_refinement 'ShelXL (Sheldrick, 2015)'
_computing_structure_solution 'olex2.solve (Bourhis et al., 2015)'
_diffrn_ambient_temperature 293(2)
_diffrn_detector 'CCD plate'
_diffrn_measured_fraction_theta_full 0.993
_diffrn_measured_fraction_theta_max 0.917
_diffrn_measurement_details
;
List of Runs (angles in degrees, time in seconds):

  # Type    Start    End  Width  t~exp~   \w     \q     \k     \f   Frames
#--------------------------------------------------------------------------
  1  \w    -27.00  30.00   0.50  153.11    --   -0.00 -82.00  60.00  114
  2  \w    -51.00  -7.00   0.50  153.11    --   -0.00 -82.00 -90.00   88
  3  \w    -76.00 -49.00   0.50  153.11    --   -0.00 -77.00 -60.00   54
  4  \w    -29.00  -3.00   0.50  153.11    --   -0.00 -77.00 -60.00   52
  5  \w    -15.00  22.50   0.50  153.11    --   -0.00  37.00 -71.00   75
;
_diffrn_measurement_device 'four-circle diffractometer'
_diffrn_measurement_device_type 'XtaLAB Pro: Kappa single'
_diffrn_measurement_method '\w scans'
_diffrn_orient_matrix_type 'CrysAlisPro convention (1999,Acta A55,543-557)'
_diffrn_orient_matrix_UB_11 -0.0432616000
_diffrn_orient_matrix_UB_12 0.0190176000
_diffrn_orient_matrix_UB_13 -0.0261801000
_diffrn_orient_matrix_UB_21 0.0611497000
_diffrn_orient_matrix_UB_22 0.0141888000
_diffrn_orient_matrix_UB_23 -0.0151891000
_diffrn_orient_matrix_UB_31 0.0035361000
_diffrn_orient_matrix_UB_32 -0.0127208000
_diffrn_orient_matrix_UB_33 -0.0561703000
_diffrn_radiation_monochromator graphite
_diffrn_radiation_probe x-ray
_diffrn_radiation_type MoK\a
_diffrn_radiation_wavelength 0.71073
_diffrn_reflns_av_R_equivalents 0.0423
_diffrn_reflns_av_unetI/netI 0.0445
_diffrn_reflns_Laue_measured_fraction_full 0.993
_diffrn_reflns_Laue_measured_fraction_max 0.917
_diffrn_reflns_limit_h_max 13
_diffrn_reflns_limit_h_min -13
_diffrn_reflns_limit_k_max 33
_diffrn_reflns_limit_k_min -37
_diffrn_reflns_limit_l_max 15
_diffrn_reflns_limit_l_min -15
_diffrn_reflns_number 22502
_diffrn_reflns_point_group_measured_fraction_full 0.992
_diffrn_reflns_point_group_measured_fraction_max 0.882
_diffrn_reflns_theta_full 25.242
_diffrn_reflns_theta_max 30.198
_diffrn_reflns_theta_min 3.658
_diffrn_source 'fine-focus sealed X-ray tube'
_diffrn_source_type 'Enhance (Mo) X-ray Source'
_exptl_absorpt_coefficient_mu 0.842
_exptl_absorpt_correction_T_max 1.00000
_exptl_absorpt_correction_T_min 0.23551
_exptl_absorpt_correction_type multi-scan
_exptl_absorpt_process_details
;
CrysAlisPro 1.171.39.7e (Rigaku Oxford Diffraction, 2015)
Empirical absorption correction using spherical harmonics,
 implemented in SCALE3 ABSPACK scaling algorithm.
;
_exptl_crystal_colour 'clear light blue'
_exptl_crystal_colour_lustre clear
_exptl_crystal_colour_modifier light
_exptl_crystal_colour_primary blue
_exptl_crystal_density_diffrn 1.439
_exptl_crystal_description needle
_exptl_crystal_F_000 1252
_exptl_crystal_size_max 0.4
_exptl_crystal_size_mid 0.1
_exptl_crystal_size_min 0.1
_refine_diff_density_max 0.498
_refine_diff_density_min -0.267
_refine_diff_density_rms 0.059
_refine_ls_abs_structure_details
;
 Flack x determined using 2404 quotients [(I+)-(I-)]/[(I+)+(I-)]
 (Parsons, Flack and Wagner, Acta Cryst. B69 (2013) 249-259).
;
_refine_ls_abs_structure_Flack -0.011(6)
_refine_ls_extinction_method none
_refine_ls_goodness_of_fit_ref 1.039
_refine_ls_hydrogen_treatment constr
_refine_ls_matrix_type full
_refine_ls_number_parameters 366
_refine_ls_number_reflns 7267
_refine_ls_number_restraints 0
_refine_ls_restrained_S_all 1.039
_refine_ls_R_factor_all 0.0441
_refine_ls_R_factor_gt 0.0360
_refine_ls_shift/su_max 0.001
_refine_ls_shift/su_mean 0.000
_refine_ls_structure_factor_coef Fsqd
_refine_ls_weighting_details 'w=1/[\s^2^(Fo^2^)+(0.0526P)^2^+0.0927P] where P=(Fo^2^+2Fc^2^)/3'
_refine_ls_weighting_scheme calc
_refine_ls_wR_factor_gt 0.0873
_refine_ls_wR_factor_ref 0.0900
_reflns_Friedel_coverage 0.718
_reflns_Friedel_fraction_full 0.991
_reflns_Friedel_fraction_max 0.838
_reflns_number_gt 6351
_reflns_number_total 7267
_reflns_threshold_expression 'I > 2\s(I)'
_cod_data_source_file d0ce00262c2.cif
_cod_data_source_block 1-L
_cod_database_code 7240247
_shelx_shelxl_version_number 2017/1
_chemical_oxdiff_formula CHONCu
_shelx_space_group_comment
;
The symmetry employed for this shelxl refinement is uniquely defined
by the following loop, which should always be used as a source of
symmetry information in preference to the above space-group names.
They are only intended as comments.
;
_shelx_estimated_absorpt_t_max 0.921
_shelx_estimated_absorpt_t_min 0.729
_reflns_odcompleteness_completeness 99.28
_reflns_odcompleteness_iscentric 1
_reflns_odcompleteness_theta 27.04
_olex2_refinement_description
;
1. Fixed Uiso
 At 1.2 times of:
  All C(H) groups, All C(H,H) groups
 At 1.5 times of:
  All C(H,H,H) groups, All O(H,H) groups
2.a Free rotating group:
 O1W(H1WA,H1WB)
2.b Ternary CH refined with riding coordinates:
 C2(H2)
2.c Secondary CH2 refined with riding coordinates:
 C3(H3A,H3B), C4(H4A,H4B), C5(H5A,H5B), C25(H25A,H25B), C27(H27A,H27B)
2.d Aromatic/amide H refined with riding coordinates:
 C18(H18), C20(H20), C23(H23), C22(H22), C9(H9), C14(H14), C21(H21), C8(H8),
 C15(H15), C11(H11), C17(H17), C12(H12), C28(H28)
2.e Idealised Me refined as rotating group:
 C26(H26A,H26B,H26C), C24(H24A,H24B,H24C)
;
_olex2_submission_special_instructions 'No special instructions were received'
_oxdiff_exptl_absorpt_empirical_details
;
Empirical correction (ABSPACK) includes:
- Absorption correction using spherical harmonics
- Frame scaling
- Detector area scaling
;
_oxdiff_exptl_absorpt_empirical_full_max 2.470
_oxdiff_exptl_absorpt_empirical_full_min 0.394

loop_
_space_group_symop_operation_xyz
'x, y, z'
'-x, -y, z'
'-x+1/2, y+1/2, -z'
'x+1/2, -y+1/2, -z'

loop_
_atom_site_label
_atom_site_type_symbol
_atom_site_fract_x
_atom_site_fract_y
_atom_site_fract_z
_atom_site_U_iso_or_equiv
_atom_site_adp_type
_atom_site_occupancy
_atom_site_site_symmetry_order
_atom_site_calc_flag
_atom_site_refinement_flags_posn
_atom_site_refinement_flags_adp
_atom_site_refinement_flags_occupancy
_atom_site_disorder_assembly
_atom_site_disorder_group
Cu1 Cu 0.11610(3) 0.42982(2) 0.65711(3) 0.02275(9) Uani 1 1 d . . . . .
O1 O 0.2618(2) 0.48204(6) 0.6506(2) 0.0281(4) Uani 1 1 d . . . . .
O4 O 0.4420(2) 0.85696(6) 0.3457(2) 0.0285(4) Uani 1 1 d . . . . .
O2 O 0.1289(2) 0.55173(8) 0.6607(2) 0.0357(4) Uani 1 1 d . . . . .
N2 N 0.1116(2) 0.43269(7) 0.8395(2) 0.0265(4) Uani 1 1 d . . . . .
N3 N 0.1118(3) 0.43161(9) 1.4751(2) 0.0282(4) Uani 1 1 d . . . . .
O3 O 0.3755(4) 0.58365(8) 0.3981(3) 0.0617(8) Uani 1 1 d . . . . .
O5 O 0.2097(2) 0.85139(9) 0.3425(4) 0.0582(8) Uani 1 1 d . . . . .
N1 N 0.3581(3) 0.61063(8) 0.5883(3) 0.0333(6) Uani 1 1 d . . . . .
C10 C 0.3389(3) 0.77544(9) 0.3725(3) 0.0280(6) Uani 1 1 d . . . . .
C19 C 0.1052(3) 0.43439(11) 1.2235(3) 0.0320(6) Uani 1 1 d . . . . .
C1 C 0.2418(3) 0.52986(9) 0.6501(3) 0.0224(5) Uani 1 1 d . . . . .
C13 C 0.3262(3) 0.83201(9) 0.3511(3) 0.0285(5) Uani 1 1 d . . . . .
C18 C 0.0175(4) 0.40542(13) 0.9012(3) 0.0369(7) Uani 1 1 d . . . . .
H18 H -0.045029 0.384976 0.858575 0.044 Uiso 1 1 calc R . . . .
C6 C 0.3641(3) 0.61851(10) 0.4711(3) 0.0345(7) Uani 1 1 d . . . . .
C20 C 0.2312(4) 0.43849(17) 1.2876(3) 0.0446(9) Uani 1 1 d . . . . .
H20 H 0.316238 0.442417 1.246588 0.053 Uiso 1 1 calc R . . . .
C2 C 0.3798(3) 0.56020(8) 0.6402(3) 0.0320(6) Uani 1 1 d . . . . .
H2 H 0.448900 0.541262 0.592267 0.038 Uiso 1 1 calc R . . . .
C23 C -0.0183(3) 0.42857(15) 1.2909(3) 0.0353(6) Uani 1 1 d . . . . .
H23 H -0.105262 0.425551 1.252603 0.042 Uiso 1 1 calc R . . . .
C7 C 0.3542(3) 0.67300(10) 0.4306(3) 0.0332(7) Uani 1 1 d . . . . .
C22 C -0.0103(3) 0.42734(15) 1.4141(3) 0.0354(7) Uani 1 1 d . . . . .
H22 H -0.093554 0.423353 1.457569 0.042 Uiso 1 1 calc R . . . .
C3 C 0.4414(4) 0.57280(14) 0.7624(4) 0.0483(9) Uani 1 1 d . . . . .
H3A H 0.420345 0.546232 0.820084 0.058 Uiso 1 1 calc R . . . .
H3B H 0.543136 0.576945 0.757348 0.058 Uiso 1 1 calc R . . . .
C9 C 0.2176(4) 0.74656(12) 0.3790(4) 0.0480(10) Uani 1 1 d . . . . .
H9 H 0.130168 0.761315 0.363665 0.058 Uiso 1 1 calc R . . . .
C14 C 0.2009(4) 0.46172(14) 0.9032(3) 0.0445(8) Uani 1 1 d . . . . .
H14 H 0.266317 0.481397 0.861689 0.053 Uiso 1 1 calc R . . . .
C16 C 0.1043(3) 0.43507(11) 1.0908(3) 0.0297(6) Uani 1 1 d . . . . .
C21 C 0.2303(4) 0.43677(17) 1.4109(3) 0.0422(9) Uani 1 1 d . . . . .
H21 H 0.315930 0.439298 1.451604 0.051 Uiso 1 1 calc R . . . .
C8 C 0.2262(4) 0.69499(12) 0.4086(5) 0.0532(11) Uani 1 1 d . . . . .
H8 H 0.144230 0.675621 0.413361 0.064 Uiso 1 1 calc R . . . .
C15 C 0.2003(4) 0.46380(15) 1.0268(3) 0.0462(9) Uani 1 1 d . . . . .
H15 H 0.264348 0.484481 1.067077 0.055 Uiso 1 1 calc R . . . .
C11 C 0.4679(3) 0.75273(11) 0.3901(4) 0.0430(8) Uani 1 1 d . . . . .
H11 H 0.550361 0.771650 0.382244 0.052 Uiso 1 1 calc R . . . .
C17 C 0.0085(4) 0.40602(14) 1.0245(3) 0.0394(7) Uani 1 1 d . . . . .
H17 H -0.060913 0.387228 1.063543 0.047 Uiso 1 1 calc R . . . .
C4 C 0.3719(5) 0.62150(15) 0.7977(4) 0.0530(9) Uani 1 1 d . . . . .
H4A H 0.432728 0.640931 0.850743 0.064 Uiso 1 1 calc R . . . .
H4B H 0.283269 0.614946 0.838785 0.064 Uiso 1 1 calc R . . . .
N4 N 0.7415(5) 0.70724(19) 0.0440(5) 0.0780(12) Uani 1 1 d . . . . .
C12 C 0.4755(4) 0.70128(12) 0.4199(4) 0.0517(11) Uani 1 1 d . . . . .
H12 H 0.563082 0.686127 0.432433 0.062 Uiso 1 1 calc R . . . .
C5 C 0.3463(4) 0.64997(12) 0.6817(4) 0.0483(9) Uani 1 1 d . . . . .
H5A H 0.253105 0.665316 0.681144 0.058 Uiso 1 1 calc R . . . .
H5B H 0.416689 0.676288 0.670134 0.058 Uiso 1 1 calc R . . . .
O1W O 0.3698(7) 0.5735(3) 0.1446(6) 0.150(3) Uani 1 1 d . . . . .
H1WA H 0.378227 0.586721 0.213947 0.225 Uiso 1 1 d G . . . .
H1WB H 0.444686 0.582058 0.107627 0.225 Uiso 1 1 d G . . . .
O6 O 0.5903(5) 0.6406(2) 0.0606(6) 0.1226(18) Uani 1 1 d . . . . .
C28 C 0.6697(6) 0.6669(3) 0.0016(6) 0.0852(17) Uani 1 1 d . . . . .
H28 H 0.681826 0.658492 -0.079026 0.102 Uiso 1 1 calc R . . . .
C25 C 0.8324(7) 0.7364(3) -0.0341(6) 0.0921(18) Uani 1 1 d . . . . .
H25A H 0.854222 0.716450 -0.105162 0.111 Uiso 1 1 calc R . . . .
H25B H 0.920437 0.743455 0.007297 0.111 Uiso 1 1 calc R . . . .
C26 C 0.8417(7) 0.7101(3) 0.2460(6) 0.102(2) Uani 1 1 d . . . . .
H26A H 0.928572 0.721779 0.211052 0.153 Uiso 1 1 calc GR . . . .
H26B H 0.845547 0.673886 0.255902 0.153 Uiso 1 1 calc GR . . . .
H26C H 0.828354 0.725866 0.322979 0.153 Uiso 1 1 calc GR . . . .
C27 C 0.7252(7) 0.7231(3) 0.1677(6) 0.0952(18) Uani 1 1 d . . . . .
H27A H 0.712579 0.759585 0.169394 0.114 Uiso 1 1 calc R . . . .
H27B H 0.639747 0.707812 0.199625 0.114 Uiso 1 1 calc R . . . .
C24 C 0.7642(10) 0.7863(3) -0.0724(8) 0.121(3) Uani 1 1 d . . . . .
H24A H 0.829394 0.805205 -0.121113 0.182 Uiso 1 1 calc GR . . . .
H24B H 0.740139 0.805710 -0.002262 0.182 Uiso 1 1 calc GR . . . .
H24C H 0.680186 0.779361 -0.117993 0.182 Uiso 1 1 calc GR . . . .

loop_
_atom_site_aniso_label
_atom_site_aniso_U_11
_atom_site_aniso_U_22
_atom_site_aniso_U_33
_atom_site_aniso_U_23
_atom_site_aniso_U_13
_atom_site_aniso_U_12
Cu1 0.03724(16) 0.01818(12) 0.01284(15) -0.00038(12) 0.00007(14) -0.00274(12)
O1 0.0386(10) 0.0194(8) 0.0262(11) 0.0018(8) 0.0023(9) -0.0031(7)
O4 0.0378(9) 0.0175(7) 0.0303(11) 0.0036(8) 0.0025(10) -0.0022(7)
O2 0.0271(9) 0.0368(9) 0.0432(13) 0.0047(9) 0.0004(11) 0.0032(8)
N2 0.0370(10) 0.0278(9) 0.0146(10) 0.0006(10) -0.0003(11) -0.0020(12)
N3 0.0364(11) 0.0308(10) 0.0174(11) -0.0002(9) 0.0006(10) -0.0027(14)
O3 0.108(2) 0.0257(10) 0.0513(17) -0.0018(10) 0.0045(18) 0.0043(13)
O5 0.0392(12) 0.0313(11) 0.104(2) 0.0154(15) -0.0062(15) 0.0044(9)
N1 0.0388(14) 0.0146(9) 0.0467(17) 0.0054(9) 0.0046(11) -0.0006(9)
C10 0.0378(14) 0.0191(11) 0.0269(17) 0.0029(9) 0.0003(10) -0.0026(10)
C19 0.0421(15) 0.0390(14) 0.0149(14) -0.0011(11) 0.0025(12) -0.0031(15)
C1 0.0321(12) 0.0224(10) 0.0128(13) 0.0032(10) -0.0013(10) -0.0011(9)
C13 0.0389(13) 0.0202(10) 0.0263(15) 0.0037(11) -0.0014(13) 0.0019(10)
C18 0.0421(16) 0.0483(17) 0.0203(16) -0.0031(13) -0.0011(13) -0.0141(14)
C6 0.0391(16) 0.0201(11) 0.0445(19) 0.0056(11) 0.0034(14) -0.0029(11)
C20 0.0347(16) 0.078(3) 0.0207(18) -0.0031(17) 0.0048(13) -0.0052(16)
C2 0.0294(12) 0.0180(10) 0.049(2) 0.0087(10) 0.0037(14) 0.0021(10)
C23 0.0363(15) 0.0513(17) 0.0183(15) -0.0022(15) -0.0019(11) -0.0080(15)
C7 0.0390(16) 0.0193(11) 0.0415(18) 0.0056(11) 0.0034(12) -0.0018(10)
C22 0.0346(14) 0.0519(17) 0.0196(15) -0.0043(15) 0.0050(11) -0.0118(15)
C3 0.0441(17) 0.0390(15) 0.062(3) 0.0105(17) -0.0208(16) -0.0097(15)
C9 0.0342(15) 0.0274(14) 0.082(3) 0.0138(15) -0.0104(16) -0.0020(12)
C14 0.061(2) 0.052(2) 0.0203(18) 0.0016(14) 0.0007(15) -0.0275(17)
C16 0.0354(13) 0.0366(13) 0.0172(14) -0.0014(11) 0.0008(11) -0.0025(14)
C21 0.0328(15) 0.073(3) 0.0204(18) -0.0029(16) -0.0014(12) 0.0001(16)
C8 0.0379(17) 0.0261(14) 0.095(4) 0.0180(17) -0.0038(19) -0.0086(13)
C15 0.061(2) 0.057(2) 0.0210(18) -0.0020(14) -0.0043(15) -0.0286(17)
C11 0.0334(15) 0.0250(13) 0.071(3) 0.0130(14) 0.0045(15) -0.0034(11)
C17 0.0409(16) 0.0551(19) 0.0221(17) 0.0033(14) 0.0027(13) -0.0199(15)
C4 0.058(2) 0.056(2) 0.045(2) -0.0063(16) -0.0031(19) 0.0023(19)
N4 0.078(3) 0.084(3) 0.072(3) -0.020(2) 0.004(2) -0.002(2)
C12 0.0334(16) 0.0272(15) 0.095(3) 0.0186(17) 0.0015(18) 0.0027(12)
C5 0.068(2) 0.0272(13) 0.049(3) -0.0033(13) 0.0079(17) 0.0019(14)
O1W 0.162(5) 0.201(6) 0.087(4) -0.024(4) 0.005(4) -0.094(5)
O6 0.101(3) 0.120(4) 0.147(5) 0.014(3) 0.010(3) -0.019(3)
C28 0.070(3) 0.095(4) 0.091(5) -0.009(3) -0.007(3) 0.011(3)
C25 0.088(4) 0.112(5) 0.077(4) 0.001(4) 0.005(3) -0.012(3)
C26 0.123(5) 0.091(4) 0.092(5) -0.019(3) -0.019(4) 0.014(4)
C27 0.109(4) 0.114(5) 0.063(4) -0.018(4) 0.013(4) 0.000(4)
C24 0.145(7) 0.090(4) 0.129(7) 0.002(5) -0.010(5) -0.018(5)

loop_
_atom_type_symbol
_atom_type_description
_atom_type_scat_dispersion_real
_atom_type_scat_dispersion_imag
_atom_type_scat_source
C C 0.0033 0.0016 'International Tables Vol C Tables 4.2.6.8 and 6.1.1.4'
H H 0.0000 0.0000 'International Tables Vol C Tables 4.2.6.8 and 6.1.1.4'
N N 0.0061 0.0033 'International Tables Vol C Tables 4.2.6.8 and 6.1.1.4'
O O 0.0106 0.0060 'International Tables Vol C Tables 4.2.6.8 and 6.1.1.4'
Cu Cu 0.3201 1.2651 'International Tables Vol C Tables 4.2.6.8 and 6.1.1.4'

loop_
_geom_angle_atom_site_label_1
_geom_angle_atom_site_label_2
_geom_angle_atom_site_label_3
_geom_angle
_geom_angle_site_symmetry_1
_geom_angle_site_symmetry_3
_geom_angle_publ_flag
O1 Cu1 O4 150.78(8) . 3_546 ?
O1 Cu1 O2 123.23(7) . 2_565 ?
O1 Cu1 N2 91.48(9) . . ?
O1 Cu1 N3 87.74(10) . 1_554 ?
O4 Cu1 O2 85.87(7) 3_546 2_565 ?
O4 Cu1 N2 92.62(9) 3_546 . ?
O4 Cu1 N3 90.06(10) 3_546 1_554 ?
N2 Cu1 O2 87.42(9) . 2_565 ?
N3 Cu1 O2 89.56(10) 1_554 2_565 ?
N3 Cu1 N2 175.80(9) 1_554 . ?
C1 O1 Cu1 126.39(17) . . ?
C13 O4 Cu1 105.00(15) . 3_556 ?
C1 O2 Cu1 162.27(19) . 2_565 ?
C18 N2 Cu1 120.50(19) . . ?
C18 N2 C14 117.2(3) . . ?
C14 N2 Cu1 122.3(2) . . ?
C22 N3 Cu1 121.3(2) . 1_556 ?
C21 N3 Cu1 121.3(2) . 1_556 ?
C21 N3 C22 117.4(3) . . ?
C6 N1 C2 121.7(2) . . ?
C6 N1 C5 126.1(2) . . ?
C2 N1 C5 111.8(3) . . ?
C9 C10 C13 119.0(3) . . ?
C11 C10 C13 121.5(2) . . ?
C11 C10 C9 119.4(2) . . ?
C20 C19 C23 116.8(3) . . ?
C20 C19 C16 121.0(3) . . ?
C23 C19 C16 122.2(3) . . ?
O1 C1 C2 112.9(2) . . ?
O2 C1 O1 126.7(2) . . ?
O2 C1 C2 120.4(2) . . ?
O4 C13 C10 116.4(2) . . ?
O5 C13 O4 123.8(2) . . ?
O5 C13 C10 119.8(3) . . ?
N2 C18 H18 118.4 . . ?
N2 C18 C17 123.3(3) . . ?
C17 C18 H18 118.4 . . ?
O3 C6 N1 122.5(3) . . ?
O3 C6 C7 121.3(3) . . ?
N1 C6 C7 116.2(3) . . ?
C19 C20 H20 119.9 . . ?
C21 C20 C19 120.2(3) . . ?
C21 C20 H20 119.9 . . ?
N1 C2 C1 112.5(2) . . ?
N1 C2 H2 110.0 . . ?
N1 C2 C3 102.0(2) . . ?
C1 C2 H2 110.0 . . ?
C3 C2 C1 112.2(3) . . ?
C3 C2 H2 110.0 . . ?
C19 C23 H23 120.3 . . ?
C22 C23 C19 119.5(3) . . ?
C22 C23 H23 120.3 . . ?
C8 C7 C6 120.9(3) . . ?
C8 C7 C12 119.7(3) . . ?
C12 C7 C6 119.4(3) . . ?
N3 C22 C23 123.3(3) . . ?
N3 C22 H22 118.4 . . ?
C23 C22 H22 118.4 . . ?
C2 C3 H3A 110.8 . . ?
C2 C3 H3B 110.8 . . ?
H3A C3 H3B 108.9 . . ?
C4 C3 C2 104.7(3) . . ?
C4 C3 H3A 110.8 . . ?
C4 C3 H3B 110.8 . . ?
C10 C9 H9 120.0 . . ?
C10 C9 C8 120.0(3) . . ?
C8 C9 H9 120.0 . . ?
N2 C14 H14 118.4 . . ?
N2 C14 C15 123.2(3) . . ?
C15 C14 H14 118.4 . . ?
C15 C16 C19 121.2(3) . . ?
C15 C16 C17 117.1(3) . . ?
C17 C16 C19 121.6(3) . . ?
N3 C21 C20 122.8(3) . . ?
N3 C21 H21 118.6 . . ?
C20 C21 H21 118.6 . . ?
C7 C8 C9 120.4(3) . . ?
C7 C8 H8 119.8 . . ?
C9 C8 H8 119.8 . . ?
C14 C15 C16 119.7(3) . . ?
C14 C15 H15 120.1 . . ?
C16 C15 H15 120.1 . . ?
C10 C11 H11 119.9 . . ?
C10 C11 C12 120.2(3) . . ?
C12 C11 H11 119.9 . . ?
C18 C17 C16 119.5(3) . . ?
C18 C17 H17 120.3 . . ?
C16 C17 H17 120.3 . . ?
C3 C4 H4A 110.6 . . ?
C3 C4 H4B 110.6 . . ?
C3 C4 C5 105.8(3) . . ?
H4A C4 H4B 108.7 . . ?
C5 C4 H4A 110.6 . . ?
C5 C4 H4B 110.6 . . ?
C28 N4 C25 120.7(6) . . ?
C28 N4 C27 120.4(6) . . ?
C25 N4 C27 118.9(5) . . ?
C7 C12 C11 120.2(3) . . ?
C7 C12 H12 119.9 . . ?
C11 C12 H12 119.9 . . ?
N1 C5 C4 103.9(3) . . ?
N1 C5 H5A 111.0 . . ?
N1 C5 H5B 111.0 . . ?
C4 C5 H5A 111.0 . . ?
C4 C5 H5B 111.0 . . ?
H5A C5 H5B 109.0 . . ?
H1WA O1W H1WB 104.5 . . ?
N4 C28 H28 117.5 . . ?
O6 C28 N4 125.0(7) . . ?
O6 C28 H28 117.5 . . ?
N4 C25 H25A 109.2 . . ?
N4 C25 H25B 109.2 . . ?
N4 C25 C24 112.0(6) . . ?
H25A C25 H25B 107.9 . . ?
C24 C25 H25A 109.2 . . ?
C24 C25 H25B 109.2 . . ?
H26A C26 H26B 109.5 . . ?
H26A C26 H26C 109.5 . . ?
H26B C26 H26C 109.5 . . ?
C27 C26 H26A 109.5 . . ?
C27 C26 H26B 109.5 . . ?
C27 C26 H26C 109.5 . . ?
N4 C27 H27A 108.5 . . ?
N4 C27 H27B 108.5 . . ?
C26 C27 N4 115.0(5) . . ?
C26 C27 H27A 108.5 . . ?
C26 C27 H27B 108.5 . . ?
H27A C27 H27B 107.5 . . ?
C25 C24 H24A 109.5 . . ?
C25 C24 H24B 109.5 . . ?
C25 C24 H24C 109.5 . . ?
H24A C24 H24B 109.5 . . ?
H24A C24 H24C 109.5 . . ?
H24B C24 H24C 109.5 . . ?

loop_
_geom_bond_atom_site_label_1
_geom_bond_atom_site_label_2
_geom_bond_distance
_geom_bond_site_symmetry_2
_geom_bond_publ_flag
Cu1 O1 1.9489(18) . ?
Cu1 O4 1.9972(17) 3_546 ?
Cu1 O2 2.3689(19) 2_565 ?
Cu1 N2 2.029(2) . ?
Cu1 N3 2.023(2) 1_554 ?
O1 C1 1.274(3) . ?
O4 C13 1.279(3) . ?
O2 C1 1.219(3) . ?
N2 C18 1.333(4) . ?
N2 C14 1.341(4) . ?
N3 C22 1.344(4) . ?
N3 C21 1.336(4) . ?
O3 C6 1.230(4) . ?
O5 C13 1.218(4) . ?
N1 C6 1.320(4) . ?
N1 C2 1.463(3) . ?
N1 C5 1.471(4) . ?
C10 C13 1.514(3) . ?
C10 C9 1.379(4) . ?
C10 C11 1.373(4) . ?
C19 C20 1.393(5) . ?
C19 C23 1.396(4) . ?
C19 C16 1.475(4) . ?
C1 C2 1.534(4) . ?
C18 H18 0.9300 . ?
C18 C17 1.373(5) . ?
C6 C7 1.508(4) . ?
C20 H20 0.9300 . ?
C20 C21 1.371(5) . ?
C2 H2 0.9800 . ?
C2 C3 1.515(5) . ?
C23 H23 0.9300 . ?
C23 C22 1.371(4) . ?
C7 C8 1.364(5) . ?
C7 C12 1.374(4) . ?
C22 H22 0.9300 . ?
C3 H3A 0.9700 . ?
C3 H3B 0.9700 . ?
C3 C4 1.495(6) . ?
C9 H9 0.9300 . ?
C9 C8 1.400(4) . ?
C14 H14 0.9300 . ?
C14 C15 1.374(5) . ?
C16 C15 1.380(4) . ?
C16 C17 1.397(4) . ?
C21 H21 0.9300 . ?
C8 H8 0.9300 . ?
C15 H15 0.9300 . ?
C11 H11 0.9300 . ?
C11 C12 1.397(4) . ?
C17 H17 0.9300 . ?
C4 H4A 0.9700 . ?
C4 H4B 0.9700 . ?
C4 C5 1.511(6) . ?
N4 C28 1.347(8) . ?
N4 C25 1.442(8) . ?
N4 C27 1.445(8) . ?
C12 H12 0.9300 . ?
C5 H5A 0.9700 . ?
C5 H5B 0.9700 . ?
O1W H1WA 0.8498 . ?
O1W H1WB 0.8499 . ?
O6 C28 1.214(8) . ?
C28 H28 0.9300 . ?
C25 H25A 0.9700 . ?
C25 H25B 0.9700 . ?
C25 C24 1.526(10) . ?
C26 H26A 0.9600 . ?
C26 H26B 0.9600 . ?
C26 H26C 0.9600 . ?
C26 C27 1.445(9) . ?
C27 H27A 0.9700 . ?
C27 H27B 0.9700 . ?
C24 H24A 0.9600 . ?
C24 H24B 0.9600 . ?
C24 H24C 0.9600 . ?
